data_9007917
loop_
_publ_author_name
'Bali, B. E.'
'Bolte, M.'

_publ_section_title
;
 Rerefinement of cobalt diphosphate against new intensity data
;
_journal_name_full 'Acta Crystallographica, Section E'
_journal_page_first i32
_journal_page_last i33
_journal_paper_doi 10.1107/S1600536802005342
_journal_volume 58
_journal_year 2002
_chemical_formula_structural Co2P2O7
_chemical_formula_sum 'Co2 O7 P2'
_space_group_IT_number 14
_symmetry_space_group_name_Hall '-P 2ybc'
_symmetry_space_group_name_H-M 'P 1 21/c 1'
_cell_angle_alpha 90
_cell_angle_beta 113.600
_cell_angle_gamma 90
_cell_length_a 7.0022
_cell_length_b 8.3634
_cell_length_c 9.0114
_cell_formula_units_Z 4
_cell_volume 483.590
_database_code_amcsd 0010375
_exptl_crystal_density_diffrn 4.008
_cod_original_formula_sum 'Co2 P2 O7'
_cod_database_code 9007917
_amcsd_formula_title Co2P2O7

loop_
_space_group_symop_operation_xyz
x,y,z
x,1/2-y,1/2+z
-x,1/2+y,1/2-z
-x,-y,-z

loop_
_atom_site_aniso_label
_atom_site_aniso_U_11
_atom_site_aniso_U_22
_atom_site_aniso_U_33
_atom_site_aniso_U_12
_atom_site_aniso_U_13
_atom_site_aniso_U_23
Co1 0.00769 0.00809 0.00812 0.00033 0.00307 0.00007
Co2 0.00846 0.00823 0.00975 -0.00018 0.00431 0.00030
P1 0.00673 0.00807 0.00767 -0.00038 0.00298 -0.00058
P2 0.00668 0.00790 0.00660 -0.00011 0.00244 -0.00014
O1 0.00800 0.01280 0.00920 0.00030 0.00040 -0.00070
O2 0.00980 0.01020 0.01020 -0.00130 0.00540 -0.00080
O3 0.00830 0.01010 0.01020 -0.00030 0.00440 -0.00010
O4 0.00970 0.01030 0.00830 0.00100 0.00340 -0.00160
O5 0.01370 0.00990 0.01660 -0.00180 0.00850 -0.00040
O6 0.00960 0.00910 0.00830 -0.00070 0.00310 0.00130
O7 0.01000 0.00900 0.00950 0.00080 0.00320 -0.00120

loop_
_atom_site_label
_atom_site_fract_x
_atom_site_fract_y
_atom_site_fract_z
_atom_site_U_iso_or_equiv
Co1 0.23247 0.92882 0.10884 0.00799
Co2 0.69933 0.44157 0.82475 0.00860
P1 0.94042 0.76797 0.75824 0.00746
P2 0.53170 0.77429 0.46771 0.00713
O1 0.74908 0.82989 0.60005 0.01100
O2 0.37848 0.76488 0.54938 0.00960
O3 0.11902 0.75915 0.70267 0.00930
O4 0.97662 0.90145 0.88165 0.00950
O5 0.88706 0.61064 0.81112 0.01260
O6 0.48086 0.90934 0.34431 0.00920
O7 0.55344 0.61280 0.39749 0.00970

loop_
_cod_related_entry_id
_cod_related_entry_database
_cod_related_entry_code
1 AMCSD 0010375
